data_4307091
loop_
_publ_author_name
'Corrado Di Nicola'
'Yauhen Yu. Karabach'
'Alexander M. Kirillov'
'Magda Monari'
'Luciano Pandolfo'
'Claudio Pettinari'
'Armando J. L. Pombeiro'

_publ_section_title
;
Supramolecular Assemblies of Trinuclear Triangular Copper(II) Secondary
Building Units through Hydrogen Bonds. Generation of Different
Metal-Organic Frameworks, Valuable Catalysts for Peroxidative Oxidation
of Alkanes
;
_journal_name_full 'Inorganic Chemistry'
_journal_page_first 221
_journal_page_last 230
_journal_paper_doi 10.1021/ic061595n
_journal_volume 46
_journal_year 2007
_chemical_formula_sum 'C15 H22 Cu3 N6 O6'
_chemical_formula_weight 573.01
_chemical_name_systematic
; 
 ? 
;
_space_group_IT_number 2
_symmetry_cell_setting triclinic
_symmetry_space_group_name_Hall '-P 1'
_symmetry_space_group_name_H-M 'P -1'
_atom_sites_solution_hydrogens geom
_atom_sites_solution_primary direct
_atom_sites_solution_secondary difmap
_audit_creation_method SHELXL-97
_cell_angle_alpha 69.777(3)
_cell_angle_beta 88.217(3)
_cell_angle_gamma 80.496(3)
_cell_formula_units_Z 2
_cell_length_a 8.0167(9)
_cell_length_b 10.2590(11)
_cell_length_c 13.4531(15)
_cell_measurement_temperature 293(2)
_cell_volume 1023.6(2)
_computing_cell_refinement 'Bruker SMART'
_computing_data_collection 'Bruker SMART'
_computing_data_reduction 'Bruker SAINT+'
_computing_molecular_graphics 'ORTEP-3 (Farrugia, 2003)'
_computing_publication_material 'SHELXL-97 (Sheldrick, 1997)'
_computing_structure_refinement 'SHELXL-97 (Sheldrick, 1997)'
_computing_structure_solution 'SIR-97 (Giacovazzo, 1997)'
_diffrn_ambient_temperature 293(2)
_diffrn_measured_fraction_theta_full 0.974
_diffrn_measured_fraction_theta_max 0.974
_diffrn_measurement_device_type 'Bruker SMART 2000 area detector'
_diffrn_measurement_method 'phi and omega scans'
_diffrn_radiation_monochromator graphite
_diffrn_radiation_source 'fine-focus sealed tube'
_diffrn_radiation_type MoK\a
_diffrn_radiation_wavelength 0.71073
_diffrn_reflns_av_R_equivalents 0.0513
_diffrn_reflns_av_sigmaI/netI 0.0593
_diffrn_reflns_limit_h_max 9
_diffrn_reflns_limit_h_min -9
_diffrn_reflns_limit_k_max 12
_diffrn_reflns_limit_k_min -12
_diffrn_reflns_limit_l_max 15
_diffrn_reflns_limit_l_min -15
_diffrn_reflns_number 8943
_diffrn_reflns_theta_full 24.99
_diffrn_reflns_theta_max 24.99
_diffrn_reflns_theta_min 2.58
_exptl_absorpt_coefficient_mu 3.134
_exptl_absorpt_correction_T_max 1.00
_exptl_absorpt_correction_T_min 0.71
_exptl_absorpt_correction_type empirical
_exptl_absorpt_process_details SADABS
_exptl_crystal_colour blue
_exptl_crystal_density_diffrn 1.859
_exptl_crystal_density_method 'not measured'
_exptl_crystal_description platelet
_exptl_crystal_F_000 578
_exptl_crystal_size_max 0.15
_exptl_crystal_size_mid 0.10
_exptl_crystal_size_min 0.07
_refine_diff_density_max 1.700
_refine_diff_density_min -1.006
_refine_ls_extinction_method none
_refine_ls_goodness_of_fit_ref 1.027
_refine_ls_hydrogen_treatment mixed
_refine_ls_matrix_type full
_refine_ls_number_parameters 281
_refine_ls_number_reflns 3518
_refine_ls_number_restraints 0
_refine_ls_restrained_S_all 1.027
_refine_ls_R_factor_all 0.0936
_refine_ls_R_factor_gt 0.0753
_refine_ls_shift/su_max 0.003
_refine_ls_shift/su_mean 0.001
_refine_ls_structure_factor_coef Fsqd
_refine_ls_weighting_details 'calc w=1/[\s^2^(Fo^2^)+(0.1470P)^2^+3.2843P] where P=(Fo^2^+2Fc^2^)/3'
_refine_ls_weighting_scheme calc
_refine_ls_wR_factor_gt 0.2038
_refine_ls_wR_factor_ref 0.2186
_reflns_number_gt 2732
_reflns_number_total 3518
_reflns_threshold_expression >2sigma(I)
_cod_data_source_file ic061595nsi20060823_055331_2.cif
_cod_data_source_block comp-1c
_cod_depositor_comments
;
The following automatic conversions were performed:
'_symmetry_cell_setting' value 'Triclinic' changed to 'triclinic'
according to '/home/saulius/struct/CIF-dictionaries/cif_core.dic'
dictionary named 'cif_core.dic' version 2.4.1 from 2010-06-29.

Automatic conversion script
Id: cif_fix_enum 1527 2010-12-29 10:47:43Z saulius 
;
_cod_database_code 4307091

loop_
_symmetry_equiv_pos_as_xyz
'x, y, z'
'-x, -y, -z'

loop_
_atom_site_label
_atom_site_type_symbol
_atom_site_fract_x
_atom_site_fract_y
_atom_site_fract_z
_atom_site_U_iso_or_equiv
_atom_site_adp_type
_atom_site_occupancy
_atom_site_symmetry_multiplicity
_atom_site_calc_flag
_atom_site_refinement_flags
_atom_site_disorder_assembly
_atom_site_disorder_group
Cu3 Cu 0.62131(13) 0.67740(11) 0.07374(8) 0.0260(3) Uani 1 1 d . . .
Cu2 Cu 0.50522(14) 0.93521(11) -0.16165(8) 0.0283(3) Uani 1 1 d . . .
Cu1 Cu 0.88949(13) 0.74652(11) -0.12680(8) 0.0274(3) Uani 1 1 d . . .
O1 O 0.6515(8) 0.7499(6) -0.0810(5) 0.0248(13) Uani 1 1 d . . .
H111 H 0.619(13) 0.696(10) -0.102(8) 0.03(3) Uiso 1 1 d . . .
N5 N 0.8600(9) 0.6055(8) 0.0954(6) 0.0279(16) Uani 1 1 d . . .
O4 O 0.5691(9) 0.5601(6) 0.2171(5) 0.0369(16) Uani 1 1 d . . .
N1 N 0.8020(10) 0.8548(8) -0.2683(6) 0.0350(18) Uani 1 1 d . . .
N4 N 0.4164(10) 0.8101(8) 0.0583(6) 0.0300(17) Uani 1 1 d . . .
N6 N 0.9717(9) 0.6474(7) 0.0179(6) 0.0276(16) Uani 1 1 d . . .
O2 O 0.3683(10) 1.1149(7) -0.2420(7) 0.0482(19) Uani 1 1 d . . .
O6 O 1.1203(9) 0.7693(9) -0.1762(7) 0.049(2) Uani 1 1 d . . .
H6W H 1.194(18) 0.712(14) -0.164(11) 0.059 Uiso 1 1 d . . .
H7W H 1.156(17) 0.837(14) -0.215(11) 0.059 Uiso 1 1 d . . .
N3 N 0.3697(9) 0.9158(8) -0.0368(6) 0.0283(16) Uani 1 1 d . . .
N2 N 0.6466(10) 0.9377(8) -0.2829(6) 0.0332(18) Uani 1 1 d . . .
O5 O 0.5569(9) 0.3977(7) 0.1453(5) 0.0391(16) Uani 1 1 d . . .
C6 C 0.3109(12) 0.8329(10) 0.1309(8) 0.034(2) Uani 1 1 d . . .
H6 H 0.3154 0.7765 0.2021 0.041 Uiso 1 1 calc R . .
C13 C 0.5530(11) 0.4387(9) 0.2228(7) 0.031(2) Uani 1 1 d . . .
C8 C 1.1189(14) 0.5185(11) 0.1679(8) 0.041(2) Uani 1 1 d . . .
H8 H 1.2085 0.4716 0.2160 0.049 Uiso 1 1 calc R . .
O3 O 0.1873(12) 1.0105(8) -0.2939(7) 0.061(2) Uani 1 1 d . . .
C3 C 0.6219(14) 1.0055(10) -0.3862(8) 0.041(2) Uani 1 1 d . . .
H3 H 0.5264 1.0704 -0.4176 0.049 Uiso 1 1 calc R . .
C9 C 1.1267(12) 0.5971(10) 0.0597(7) 0.032(2) Uani 1 1 d . . .
H9 H 1.2259 0.6117 0.0228 0.039 Uiso 1 1 calc R . .
C7 C 0.9485(12) 0.5269(10) 0.1866(8) 0.035(2) Uani 1 1 d . . .
H7 H 0.9013 0.4851 0.2515 0.042 Uiso 1 1 calc R . .
C5 C 0.1956(13) 0.9506(11) 0.0857(9) 0.039(2) Uani 1 1 d . . .
H5 H 0.1078 0.9887 0.1194 0.047 Uiso 1 1 calc R . .
C4 C 0.2343(12) 1.0026(11) -0.0196(9) 0.038(2) Uani 1 1 d . . .
H4 H 0.1773 1.0835 -0.0702 0.046 Uiso 1 1 calc R . .
C10 C 0.2374(14) 1.1151(11) -0.2928(8) 0.040(2) Uani 1 1 d . . .
C1 C 0.8682(16) 0.8761(14) -0.3635(8) 0.051(3) Uani 1 1 d . . .
H1 H 0.9755 0.8346 -0.3755 0.061 Uiso 1 1 calc R . .
C14 C 0.5319(16) 0.3373(10) 0.3313(8) 0.045(3) Uani 1 1 d . . .
H14A H 0.4295 0.2989 0.3303 0.053 Uiso 1 1 calc R . .
H14B H 0.6259 0.2598 0.3465 0.053 Uiso 1 1 calc R . .
C2 C 0.7585(15) 0.9658(13) -0.4402(9) 0.048(3) Uani 1 1 d . . .
H2 H 0.7720 0.9944 -0.5131 0.058 Uiso 1 1 calc R . .
C15 C 0.523(3) 0.3919(17) 0.4183(11) 0.126(10) Uani 1 1 d . . .
H15A H 0.5069 0.3182 0.4834 0.189 Uiso 1 1 calc R . .
H15B H 0.4290 0.4678 0.4054 0.189 Uiso 1 1 calc R . .
H15C H 0.6257 0.4256 0.4233 0.189 Uiso 1 1 calc R . .
C11 C 0.151(2) 1.2603(14) -0.3606(15) 0.085(5) Uani 1 1 d . . .
H11A H 0.1494 1.3230 -0.3205 0.102 Uiso 1 1 calc R . .
H11B H 0.2185 1.2945 -0.4223 0.102 Uiso 1 1 calc R . .
C12 C -0.021(2) 1.270(2) -0.3967(17) 0.113(7) Uani 1 1 d . . .
H12A H -0.0634 1.3659 -0.4393 0.169 Uiso 1 1 calc R . .
H12B H -0.0910 1.2407 -0.3365 0.169 Uiso 1 1 calc R . .
H12C H -0.0217 1.2106 -0.4381 0.169 Uiso 1 1 calc R . .

loop_
_atom_site_aniso_label
_atom_site_aniso_U_11
_atom_site_aniso_U_22
_atom_site_aniso_U_33
_atom_site_aniso_U_23
_atom_site_aniso_U_13
_atom_site_aniso_U_12
Cu3 0.0260(6) 0.0294(6) 0.0224(6) -0.0105(4) 0.0007(4) -0.0007(4)
Cu2 0.0297(6) 0.0290(6) 0.0266(6) -0.0122(4) -0.0042(4) 0.0006(5)
Cu1 0.0255(6) 0.0326(6) 0.0240(6) -0.0109(4) 0.0007(4) -0.0027(4)
O1 0.033(3) 0.026(3) 0.020(3) -0.014(3) -0.003(2) -0.003(3)
N5 0.029(4) 0.032(4) 0.023(4) -0.009(3) -0.001(3) -0.006(3)
O4 0.048(4) 0.027(3) 0.035(4) -0.013(3) 0.012(3) -0.004(3)
N1 0.037(5) 0.039(4) 0.026(4) -0.011(3) -0.001(3) -0.001(4)
N4 0.032(4) 0.029(4) 0.031(4) -0.013(3) -0.003(3) -0.003(3)
N6 0.028(4) 0.028(4) 0.026(4) -0.007(3) -0.002(3) -0.007(3)
O2 0.047(4) 0.038(4) 0.056(5) -0.011(3) -0.012(4) -0.001(3)
O6 0.026(4) 0.045(4) 0.062(5) -0.003(4) 0.007(4) -0.003(3)
N3 0.024(4) 0.033(4) 0.032(4) -0.019(3) -0.005(3) 0.002(3)
N2 0.038(5) 0.035(4) 0.029(4) -0.017(3) -0.004(3) 0.000(4)
O5 0.044(4) 0.046(4) 0.035(4) -0.021(3) 0.002(3) -0.014(3)
C6 0.034(5) 0.047(5) 0.032(5) -0.027(4) 0.011(4) -0.011(4)
C13 0.025(5) 0.035(5) 0.028(5) -0.008(4) -0.004(4) -0.001(4)
C8 0.041(6) 0.048(6) 0.029(5) -0.012(4) -0.016(4) 0.009(5)
O3 0.089(7) 0.048(4) 0.043(5) -0.005(4) -0.017(4) -0.024(5)
C3 0.051(6) 0.039(5) 0.023(5) -0.003(4) -0.015(4) 0.005(5)
C9 0.025(5) 0.044(5) 0.027(5) -0.015(4) 0.000(4) 0.000(4)
C7 0.035(5) 0.039(5) 0.029(5) -0.012(4) -0.004(4) 0.002(4)
C5 0.033(5) 0.045(5) 0.051(6) -0.032(5) 0.010(5) -0.010(5)
C4 0.028(5) 0.041(5) 0.056(7) -0.032(5) -0.002(5) 0.003(4)
C10 0.051(6) 0.039(5) 0.025(5) -0.009(4) 0.002(5) -0.003(5)
C1 0.056(7) 0.085(8) 0.024(5) -0.029(6) 0.015(5) -0.025(7)
C14 0.063(7) 0.034(5) 0.035(6) -0.007(4) -0.002(5) -0.013(5)
C2 0.051(7) 0.066(7) 0.028(5) -0.011(5) 0.003(5) -0.021(6)
C15 0.28(3) 0.071(10) 0.032(8) -0.016(7) 0.027(12) -0.055(15)
C11 0.082(11) 0.047(7) 0.116(14) -0.019(8) -0.043(10) 0.005(7)
C12 0.071(11) 0.130(16) 0.109(16) -0.015(13) -0.034(11) 0.012(11)

loop_
_atom_type_symbol
_atom_type_description
_atom_type_scat_dispersion_real
_atom_type_scat_dispersion_imag
_atom_type_scat_source
C C 0.0033 0.0016 'International Tables Vol C Tables 4.2.6.8 and 6.1.1.4'
H H 0.0000 0.0000 'International Tables Vol C Tables 4.2.6.8 and 6.1.1.4'
N N 0.0061 0.0033 'International Tables Vol C Tables 4.2.6.8 and 6.1.1.4'
O O 0.0106 0.0060 'International Tables Vol C Tables 4.2.6.8 and 6.1.1.4'
Cu Cu 0.3201 1.2651 'International Tables Vol C Tables 4.2.6.8 and 6.1.1.4'

loop_
_geom_angle_atom_site_label_1
_geom_angle_atom_site_label_2
_geom_angle_atom_site_label_3
_geom_angle
_geom_angle_site_symmetry_1
_geom_angle_site_symmetry_3
_geom_angle_publ_flag
N4 Cu3 N5 157.5(3) . . ?
N4 Cu3 O4 93.4(3) . . ?
N5 Cu3 O4 92.8(3) . . ?
N4 Cu3 O1 90.4(3) . . ?
N5 Cu3 O1 90.0(3) . . ?
O4 Cu3 O1 162.9(3) . . ?
N4 Cu3 O5 111.5(3) . . ?
N5 Cu3 O5 89.1(3) . . ?
O4 Cu3 O5 51.3(2) . . ?
O1 Cu3 O5 112.0(2) . . ?
N4 Cu3 O2 68.6(3) . 2_675 ?
N5 Cu3 O2 92.6(3) . 2_675 ?
O4 Cu3 O2 73.2(2) . 2_675 ?
O1 Cu3 O2 123.6(2) . 2_675 ?
O5 Cu3 O2 124.40(19) . 2_675 ?
N4 Cu3 O5 84.9(3) . 2_665 ?
N5 Cu3 O5 111.6(3) . 2_665 ?
O4 Cu3 O5 115.9(2) . 2_665 ?
O1 Cu3 O5 47.8(2) . 2_665 ?
O5 Cu3 O5 70.1(2) . 2_665 ?
O2 Cu3 O5 152.83(16) 2_675 2_665 ?
N3 Cu2 O2 92.5(3) . . ?
N3 Cu2 N2 175.2(3) . . ?
O2 Cu2 N2 91.9(3) . . ?
N3 Cu2 O1 88.9(3) . . ?
O2 Cu2 O1 178.6(3) . . ?
N2 Cu2 O1 86.8(3) . . ?
N3 Cu2 O3 89.3(3) . . ?
O2 Cu2 O3 47.3(3) . . ?
N2 Cu2 O3 92.1(3) . . ?
O1 Cu2 O3 133.1(2) . . ?
N3 Cu2 O5 88.4(2) . 2_665 ?
O2 Cu2 O5 127.3(3) . 2_665 ?
N2 Cu2 O5 87.4(3) . 2_665 ?
O1 Cu2 O5 53.0(2) . 2_665 ?
O3 Cu2 O5 80.09(19) . 2_665 ?
N1 Cu1 N6 176.5(3) . . ?
N1 Cu1 O6 89.5(4) . . ?
N6 Cu1 O6 91.6(3) . . ?
N1 Cu1 O1 87.6(3) . . ?
N6 Cu1 O1 91.0(3) . . ?
O6 Cu1 O1 172.7(3) . . ?
Cu3 O1 Cu1 115.5(3) . . ?
Cu3 O1 Cu2 115.9(3) . . ?
Cu1 O1 Cu2 111.4(3) . . ?
Cu3 O1 N1 159.5(4) . . ?
Cu1 O1 N1 45.3(2) . . ?
Cu2 O1 N1 73.8(2) . . ?
Cu3 O1 N2 159.3(3) . . ?
Cu1 O1 N2 72.8(2) . . ?
Cu2 O1 N2 45.6(2) . . ?
N1 O1 N2 29.1(2) . . ?
Cu3 O1 N5 44.3(2) . . ?
Cu1 O1 N5 72.0(2) . . ?
Cu2 O1 N5 145.0(3) . . ?
N1 O1 N5 117.3(3) . . ?
N2 O1 N5 142.7(3) . . ?
Cu3 O1 N4 44.0(2) . . ?
Cu1 O1 N4 146.5(3) . . ?
Cu2 O1 N4 73.0(2) . . ?
N1 O1 N4 145.5(3) . . ?
N2 O1 N4 118.5(3) . . ?
N5 O1 N4 86.1(3) . . ?
Cu3 O1 O5 100.2(3) . 2_665 ?
Cu1 O1 O5 120.1(3) . 2_665 ?
Cu2 O1 O5 91.3(3) . 2_665 ?
N1 O1 O5 97.4(3) . 2_665 ?
N2 O1 O5 90.3(3) . 2_665 ?
N5 O1 O5 117.9(3) . 2_665 ?
N4 O1 O5 92.4(3) . 2_665 ?
Cu3 O1 N3 72.5(2) . . ?
Cu1 O1 N3 144.4(3) . . ?
Cu2 O1 N3 44.4(2) . . ?
N1 O1 N3 117.9(3) . . ?
N2 O1 N3 89.9(3) . . ?
N5 O1 N3 112.3(3) . . ?
N4 O1 N3 28.7(2) . . ?
O5 O1 N3 90.1(3) 2_665 . ?
Cu3 O1 N6 71.9(2) . . ?
Cu1 O1 N6 43.8(2) . . ?
Cu2 O1 N6 139.7(3) . . ?
N1 O1 N6 89.1(3) . . ?
N2 O1 N6 115.3(3) . . ?
N5 O1 N6 28.2(2) . . ?
N4 O1 N6 110.7(3) . . ?
O5 O1 N6 127.6(3) 2_665 . ?
N3 O1 N6 131.7(3) . . ?
Cu3 O1 O4 8.52(14) . . ?
Cu1 O1 O4 118.2(3) . . ?
Cu2 O1 O4 119.4(3) . . ?
N1 O1 O4 163.6(3) . . ?
N2 O1 O4 164.9(3) . . ?
N5 O1 O4 46.3(2) . . ?
N4 O1 O4 46.5(2) . . ?
O5 O1 O4 92.2(2) 2_665 . ?
N3 O1 O4 75.2(2) . . ?
N6 O1 O4 74.5(2) . . ?
Cu3 O1 O6 116.4(3) . . ?
Cu1 O1 O6 3.64(15) . . ?
Cu2 O1 O6 108.2(3) . . ?
N1 O1 O6 44.0(2) . . ?
N2 O1 O6 70.8(3) . . ?
N5 O1 O6 73.4(2) . . ?
N4 O1 O6 144.6(3) . . ?
O5 O1 O6 122.6(3) 2_665 . ?
N3 O1 O6 140.8(3) . . ?
N6 O1 O6 45.2(2) . . ?
O4 O1 O6 119.6(2) . . ?
Cu3 O1 O2 116.5(3) . . ?
Cu1 O1 O2 110.7(2) . . ?
Cu2 O1 O2 0.69(15) . . ?
N1 O1 O2 73.1(2) . . ?
N2 O1 O2 44.9(2) . . ?
N5 O1 O2 145.2(3) . . ?
N4 O1 O2 73.6(2) . . ?
O5 O1 O2 91.5(2) 2_665 . ?
N3 O1 O2 45.0(2) . . ?
N6 O1 O2 139.4(3) . . ?
O4 O1 O2 120.1(2) . . ?
O6 O1 O2 107.6(2) . . ?
Cu3 O1 O5 40.82(16) . . ?
Cu1 O1 O5 115.3(2) . . ?
Cu2 O1 O5 133.3(3) . . ?
N1 O1 O5 144.9(3) . . ?
N2 O1 O5 155.3(3) . . ?
N5 O1 O5 56.7(2) . . ?
N4 O1 O5 68.6(2) . . ?
O5 O1 O5 65.3(2) 2_665 . ?
N3 O1 O5 93.5(2) . . ?
N6 O1 O5 80.0(2) . . ?
O4 O1 O5 32.47(14) . . ?
O6 O1 O5 118.5(2) . . ?
O2 O1 O5 133.9(2) . . ?
Cu3 O1 O6 96.9(2) . 1_455 ?
Cu1 O1 O6 145.7(3) . 1_455 ?
Cu2 O1 O6 58.68(19) . 1_455 ?
N1 O1 O6 103.4(3) . 1_455 ?
N2 O1 O6 80.5(2) . 1_455 ?
N5 O1 O6 136.7(3) . 1_455 ?
N4 O1 O6 66.3(2) . 1_455 ?
O5 O1 O6 37.7(2) 2_665 1_455 ?
N3 O1 O6 54.1(2) . 1_455 ?
N6 O1 O6 161.1(3) . 1_455 ?
O4 O1 O6 92.4(2) . 1_455 ?
O6 O1 O6 145.9(3) . 1_455 ?
O2 O1 O6 59.09(18) . 1_455 ?
O5 O1 O6 81.70(19) . 1_455 ?
N6 N5 C7 108.3(7) . . ?
N6 N5 Cu3 121.8(6) . . ?
C7 N5 Cu3 129.3(6) . . ?
N6 N5 O1 77.4(5) . . ?
C7 N5 O1 173.8(6) . . ?
Cu3 N5 O1 45.7(2) . . ?
N6 N5 O4 165.9(6) . . ?
C7 N5 O4 85.8(6) . . ?
Cu3 N5 O4 44.1(2) . . ?
O1 N5 O4 88.6(3) . . ?
C13 O4 Cu3 112.6(6) . . ?
C13 O4 O5 27.8(5) . . ?
Cu3 O4 O5 84.9(3) . . ?
C13 O4 C14 35.1(5) . . ?
Cu3 O4 C14 147.3(4) . . ?
O5 O4 C14 62.8(4) . . ?
C13 O4 C15 67.5(6) . . ?
Cu3 O4 C15 175.6(7) . . ?
O5 O4 C15 95.3(4) . . ?
C14 O4 C15 32.5(4) . . ?
C13 O4 N5 102.6(6) . . ?
Cu3 O4 N5 43.1(2) . . ?
O5 O4 N5 84.0(3) . . ?
C14 O4 N5 122.3(4) . . ?
C15 O4 N5 132.6(7) . . ?
C13 O4 N4 124.7(6) . . ?
Cu3 O4 N4 42.7(2) . . ?
O5 O4 N4 102.7(4) . . ?
C14 O4 N4 145.5(5) . . ?
C15 O4 N4 141.1(6) . . ?
N5 O4 N4 83.9(3) . . ?
C13 O4 C7 96.7(6) . . ?
Cu3 O4 C7 69.3(3) . . ?
O5 O4 C7 89.2(3) . . ?
C14 O4 C7 103.0(4) . . ?
C15 O4 C7 106.3(7) . . ?
N5 O4 C7 26.5(2) . . ?
N4 O4 C7 108.1(3) . . ?
C13 O4 C6 128.1(6) . . ?
Cu3 O4 C6 67.8(3) . . ?
O5 O4 C6 116.3(4) . . ?
C14 O4 C6 129.9(5) . . ?
C15 O4 C6 115.8(6) . . ?
N5 O4 C6 106.5(3) . . ?
N4 O4 C6 25.6(2) . . ?
C7 O4 C6 126.9(3) . . ?
C13 O4 O2 171.4(6) . 2_675 ?
Cu3 O4 O2 75.2(2) . 2_675 ?
O5 O4 O2 160.1(3) . 2_675 ?
C14 O4 O2 136.7(4) . 2_675 ?
C15 O4 O2 104.4(4) . 2_675 ?
N5 O4 O2 80.5(2) . 2_675 ?
N4 O4 O2 63.3(2) . 2_675 ?
C7 O4 O2 82.6(3) . 2_675 ?
C6 O4 O2 57.3(2) . 2_675 ?
C13 O4 O1 104.3(6) . . ?
Cu3 O4 O1 8.58(14) . . ?
O5 O4 O1 76.6(3) . . ?
C14 O4 O1 139.2(4) . . ?
C15 O4 O1 171.5(4) . . ?
N5 O4 O1 45.1(2) . . ?
N4 O4 O1 45.2(2) . . ?
C7 O4 O1 71.6(2) . . ?
C6 O4 O1 70.8(2) . . ?
O2 O4 O1 83.6(2) 2_675 . ?
C13 O4 O6 45.1(5) . 2_765 ?
Cu3 O4 O6 88.8(2) . 2_765 ?
O5 O4 O6 41.9(3) . 2_765 ?
C14 O4 O6 64.0(4) . 2_765 ?
C15 O4 O6 88.5(5) . 2_765 ?
N5 O4 O6 60.1(2) . 2_765 ?
N4 O4 O6 127.4(3) . 2_765 ?
C7 O4 O6 51.9(2) . 2_765 ?
C6 O4 O6 151.3(3) . 2_765 ?
O2 O4 O6 134.4(3) 2_675 2_765 ?
O1 O4 O6 83.8(2) . 2_765 ?
C1 N1 N2 107.2(9) . . ?
C1 N1 Cu1 132.8(8) . . ?
N2 N1 Cu1 119.8(6) . . ?
C1 N1 O1 165.1(8) . . ?
N2 N1 O1 76.4(5) . . ?
Cu1 N1 O1 47.1(2) . . ?
C1 N1 O6 90.2(7) . . ?
N2 N1 O6 150.9(6) . . ?
Cu1 N1 O6 45.9(3) . . ?
O1 N1 O6 92.8(3) . . ?
C6 N4 N3 107.9(8) . . ?
C6 N4 Cu3 130.3(7) . . ?
N3 N4 Cu3 121.2(6) . . ?
C6 N4 O1 175.9(7) . . ?
N3 N4 O1 76.1(5) . . ?
Cu3 N4 O1 45.6(2) . . ?
C6 N4 O4 87.8(6) . . ?
N3 N4 O4 164.1(6) . . ?
Cu3 N4 O4 43.9(2) . . ?
O1 N4 O4 88.4(3) . . ?
C9 N6 N5 108.2(7) . . ?
C9 N6 Cu1 132.0(7) . . ?
N5 N6 Cu1 119.5(6) . . ?
C9 N6 O1 176.6(7) . . ?
N5 N6 O1 74.4(5) . . ?
Cu1 N6 O1 45.2(2) . . ?
C9 N6 O6 87.7(6) . . ?
N5 N6 O6 164.1(6) . . ?
Cu1 N6 O6 44.7(2) . . ?
O1 N6 O6 89.7(3) . . ?
C10 O2 Cu2 119.0(7) . . ?
C10 O2 O3 26.9(5) . . ?
Cu2 O2 O3 92.1(4) . . ?
C10 O2 C11 36.1(6) . . ?
Cu2 O2 C11 154.8(5) . . ?
O3 O2 C11 63.0(5) . . ?
C10 O2 N2 110.7(7) . . ?
Cu2 O2 N2 44.1(2) . . ?
O3 O2 N2 92.3(4) . . ?
C11 O2 N2 127.7(6) . . ?
C10 O2 N3 108.9(6) . . ?
Cu2 O2 N3 43.7(2) . . ?
O3 O2 N3 89.3(3) . . ?
C11 O2 N3 132.9(6) . . ?
N2 O2 N3 87.8(3) . . ?
C10 O2 C4 97.7(7) . . ?
Cu2 O2 C4 70.0(3) . . ?
O3 O2 C4 88.0(4) . . ?
C11 O2 C4 110.4(6) . . ?
N2 O2 C4 114.1(3) . . ?
N3 O2 C4 26.4(2) . . ?
C10 O2 C3 94.9(7) . . ?
Cu2 O2 C3 68.7(3) . . ?
O3 O2 C3 85.4(4) . . ?
C11 O2 C3 103.3(6) . . ?
N2 O2 C3 25.3(2) . . ?
N3 O2 C3 111.9(3) . . ?
C4 O2 C3 137.9(3) . . ?
C10 O2 C6 171.0(7) . 2_675 ?
Cu2 O2 C6 70.0(3) . 2_675 ?
O3 O2 C6 162.0(4) . 2_675 ?
C11 O2 C6 134.9(5) . 2_675 ?
N2 O2 C6 74.7(3) . 2_675 ?
N3 O2 C6 78.1(3) . 2_675 ?
C4 O2 C6 86.1(3) . 2_675 ?
C3 O2 C6 87.5(3) . 2_675 ?
C10 O2 O4 118.0(6) . 2_675 ?
Cu2 O2 O4 122.2(3) . 2_675 ?
O3 O2 O4 144.1(4) . 2_675 ?
C11 O2 O4 83.0(4) . 2_675 ?
N2 O2 O4 119.1(3) . 2_675 ?
N3 O2 O4 107.7(3) . 2_675 ?
C4 O2 O4 93.7(3) . 2_675 ?
C3 O2 O4 115.1(3) . 2_675 ?
C6 O2 O4 53.4(2) 2_675 2_675 ?
C10 O2 Cu3 124.1(6) . 2_675 ?
Cu2 O2 Cu3 103.1(3) . 2_675 ?
O3 O2 Cu3 138.6(4) . 2_675 ?
C11 O2 Cu3 98.9(5) . 2_675 ?
N2 O2 Cu3 125.2(3) . 2_675 ?
N3 O2 Cu3 76.8(2) . 2_675 ?
C4 O2 Cu3 62.5(2) . 2_675 ?
C3 O2 Cu3 136.0(3) . 2_675 ?
C6 O2 Cu3 50.8(2) 2_675 2_675 ?
O4 O2 Cu3 31.65(13) 2_675 2_675 ?
C10 O2 O1 119.2(6) . . ?
Cu2 O2 O1 0.72(16) . . ?
O3 O2 O1 92.3(3) . . ?
C11 O2 O1 154.9(5) . . ?
N2 O2 O1 43.4(2) . . ?
N3 O2 O1 44.4(2) . . ?
C4 O2 O1 70.7(2) . . ?
C3 O2 O1 68.1(2) . . ?
C6 O2 O1 69.8(2) 2_675 . ?
O4 O2 O1 122.1(3) 2_675 . ?
Cu3 O2 O1 103.3(2) 2_675 . ?
C10 O2 O6 56.3(6) . 1_455 ?
Cu2 O2 O6 65.7(2) . 1_455 ?
O3 O2 O6 31.6(3) . 1_455 ?
C11 O2 O6 91.4(4) . 1_455 ?
N2 O2 O6 85.0(3) . 1_455 ?
N3 O2 O6 58.3(2) . 1_455 ?
C4 O2 O6 63.6(3) . 1_455 ?
C3 O2 O6 91.8(3) . 1_455 ?
C6 O2 O6 132.4(3) 2_675 1_455 ?
O4 O2 O6 153.1(3) 2_675 1_455 ?
Cu3 O2 O6 125.4(3) 2_675 1_455 ?
O1 O2 O6 66.08(18) . 1_455 ?
Cu1 O6 O3 121.0(4) . 1_655 ?
Cu1 O6 N1 44.6(2) . . ?
O3 O6 N1 87.0(4) 1_655 . ?
Cu1 O6 N6 43.7(2) . . ?
O3 O6 N6 139.2(5) 1_655 . ?
N1 O6 N6 88.3(3) . . ?
Cu1 O6 O5 137.5(4) . 2_765 ?
O3 O6 O5 101.4(4) 1_655 2_765 ?
N1 O6 O5 151.8(4) . 2_765 ?
N6 O6 O5 101.6(3) . 2_765 ?
Cu1 O6 C9 69.3(3) . . ?
O3 O6 C9 137.5(4) 1_655 . ?
N1 O6 C9 114.0(3) . . ?
N6 O6 C9 25.7(2) . . ?
O5 O6 C9 77.7(3) 2_765 . ?
Cu1 O6 C1 69.4(3) . . ?
O3 O6 C1 73.8(4) 1_655 . ?
N1 O6 C1 25.9(3) . . ?
N6 O6 C1 113.0(4) . . ?
O5 O6 C1 131.5(4) 2_765 . ?
C9 O6 C1 137.9(4) . . ?
Cu1 O6 C7 72.6(3) . 2_765 ?
O3 O6 C7 141.9(4) 1_655 2_765 ?
N1 O6 C7 80.9(3) . 2_765 ?
N6 O6 C7 76.7(3) . 2_765 ?
O5 O6 C7 75.9(3) 2_765 2_765 ?
C9 O6 C7 79.9(3) . 2_765 ?
C1 O6 C7 80.1(4) . 2_765 ?
Cu1 O6 O1 3.67(15) . . ?
O3 O6 O1 117.5(4) 1_655 . ?
N1 O6 O1 43.3(2) . . ?
N6 O6 O1 45.1(2) . . ?
O5 O6 O1 140.8(3) 2_765 . ?
C9 O6 O1 70.8(2) . . ?
C1 O6 O1 68.5(3) . . ?
C7 O6 O1 76.1(2) 2_765 . ?
Cu1 O6 O4 119.3(3) . 2_765 ?
O3 O6 O4 113.8(3) 1_655 2_765 ?
N1 O6 O4 120.5(4) . 2_765 ?
N6 O6 O4 103.3(3) . 2_765 ?
O5 O6 O4 31.6(2) 2_765 2_765 ?
C9 O6 O4 87.8(3) . 2_765 ?
C1 O6 O4 105.0(4) . 2_765 ?
C7 O6 O4 47.7(2) 2_765 2_765 ?
O1 O6 O4 122.9(3) . 2_765 ?
Cu1 O6 O2 130.1(4) . 1_655 ?
O3 O6 O2 26.7(2) 1_655 1_655 ?
N1 O6 O2 109.8(3) . 1_655 ?
N6 O6 O2 123.6(4) . 1_655 ?
O5 O6 O2 86.8(2) 2_765 1_655 ?
C9 O6 O2 112.7(3) . 1_655 ?
C1 O6 O2 100.2(3) . 1_655 ?
C7 O6 O2 156.2(3) 2_765 1_655 ?
O1 O6 O2 126.4(3) . 1_655 ?
O4 O6 O2 110.6(2) 2_765 1_655 ?
Cu1 O6 O1 145.7(4) . 1_655 ?
O3 O6 O1 77.3(3) 1_655 1_655 ?
N1 O6 O1 164.3(3) . 1_655 ?
N6 O6 O1 102.8(3) . 1_655 ?
O5 O6 O1 36.97(18) 2_765 1_655 ?
C9 O6 O1 78.0(3) . 1_655 ?
C1 O6 O1 144.1(3) . 1_655 ?
C7 O6 O1 112.2(3) 2_765 1_655 ?
O1 O6 O1 145.9(3) . 1_655 ?
O4 O6 O1 68.13(18) 2_765 1_655 ?
O2 O6 O1 54.84(16) 1_655 1_655 ?
C4 N3 N4 107.5(8) . . ?
C4 N3 Cu2 130.4(7) . . ?
N4 N3 Cu2 121.6(6) . . ?
C4 N3 O1 177.0(7) . . ?
N4 N3 O1 75.2(5) . . ?
Cu2 N3 O1 46.7(2) . . ?
C4 N3 O2 86.5(6) . . ?
N4 N3 O2 164.3(6) . . ?
Cu2 N3 O2 43.9(2) . . ?
O1 N3 O2 90.6(3) . . ?
C3 N2 N1 107.4(8) . . ?
C3 N2 Cu2 132.4(7) . . ?
N1 N2 Cu2 120.2(6) . . ?
C3 N2 O1 164.9(7) . . ?
N1 N2 O1 74.5(5) . . ?
Cu2 N2 O1 47.6(2) . . ?
C3 N2 O2 90.3(6) . . ?
N1 N2 O2 158.5(6) . . ?
Cu2 N2 O2 44.0(2) . . ?
O1 N2 O2 91.7(3) . . ?
C13 O5 O4 27.7(5) . . ?
C13 O5 C14 33.4(5) . . ?
O4 O5 C14 61.1(3) . . ?
C13 O5 O1 132.1(6) . 2_665 ?
O4 O5 O1 145.8(4) . 2_665 ?
C14 O5 O1 107.0(4) . 2_665 ?
C13 O5 O6 100.7(6) . 2_765 ?
O4 O5 O6 106.5(4) . 2_765 ?
C14 O5 O6 90.0(4) . 2_765 ?
O1 O5 O6 105.3(3) 2_665 2_765 ?
C13 O5 Cu3 71.5(5) . . ?
O4 O5 Cu3 43.8(2) . . ?
C14 O5 Cu3 104.7(3) . . ?
O1 O5 Cu3 135.9(3) 2_665 . ?
O6 O5 Cu3 104.5(3) 2_765 . ?
C13 O5 Cu2 124.1(6) . 2_665 ?
O4 O5 Cu2 151.7(3) . 2_665 ?
C14 O5 Cu2 90.8(3) . 2_665 ?
O1 O5 Cu2 35.69(15) 2_665 2_665 ?
O6 O5 Cu2 73.8(2) 2_765 2_665 ?
Cu3 O5 Cu2 164.4(3) . 2_665 ?
C13 O5 Cu3 156.0(6) . 2_665 ?
O4 O5 Cu3 145.3(3) . 2_665 ?
C14 O5 Cu3 138.9(4) . 2_665 ?
O1 O5 Cu3 31.93(14) 2_665 2_665 ?
O6 O5 Cu3 102.0(3) 2_765 2_665 ?
Cu3 O5 Cu3 109.9(2) . 2_665 ?
Cu2 O5 Cu3 56.55(10) 2_665 2_665 ?
C13 O5 O5 130.4(6) . 2_665 ?
O4 O5 O5 105.0(3) . 2_665 ?
C14 O5 O5 156.6(5) . 2_665 ?
O1 O5 O5 73.3(2) 2_665 2_665 ?
O6 O5 O5 112.8(3) 2_765 2_665 ?
Cu3 O5 O5 65.50(19) . 2_665 ?
Cu2 O5 O5 100.5(2) 2_665 2_665 ?
Cu3 O5 O5 44.36(15) 2_665 2_665 ?
C13 O5 O1 98.7(5) . . ?
O4 O5 O1 71.0(3) . . ?
C14 O5 O1 131.9(3) . . ?
O1 O5 O1 114.7(2) 2_665 . ?
O6 O5 O1 100.6(3) 2_765 . ?
Cu3 O5 O1 27.21(11) . . ?
Cu2 O5 O1 137.3(2) 2_665 . ?
Cu3 O5 O1 84.74(17) 2_665 . ?
O5 O5 O1 41.43(17) 2_665 . ?
C13 O5 O3 98.1(6) . 2_665 ?
O4 O5 O3 119.4(3) . 2_665 ?
C14 O5 O3 71.0(3) . 2_665 ?
O1 O5 O3 80.7(2) 2_665 2_665 ?
O6 O5 O3 37.2(2) 2_765 2_665 ?
Cu3 O5 O3 139.3(3) . 2_665 ?
Cu2 O5 O3 44.97(14) 2_665 2_665 ?
Cu3 O5 O3 95.29(18) 2_665 2_665 ?
O5 O5 O3 130.7(3) 2_665 2_665 ?
O1 O5 O3 137.0(2) . 2_665 ?
N4 C6 C5 109.8(9) . . ?
N4 C6 O4 66.6(5) . . ?
C5 C6 O4 175.4(7) . . ?
N4 C6 O2 87.0(6) . 2_675 ?
C5 C6 O2 114.1(6) . 2_675 ?
O4 C6 O2 69.3(3) . 2_675 ?
O4 C13 O5 124.5(8) . . ?
O4 C13 C14 116.2(9) . . ?
O5 C13 C14 119.3(8) . . ?
C7 C8 C9 104.2(8) . . ?
C10 O3 O2 28.3(6) . . ?
C10 O3 C11 33.2(7) . . ?
O2 O3 C11 61.4(5) . . ?
C10 O3 O6 143.9(7) . 1_455 ?
O2 O3 O6 121.7(4) . 1_455 ?
C11 O3 O6 155.3(7) . 1_455 ?
C10 O3 C12 63.3(8) . . ?
O2 O3 C12 91.4(5) . . ?
C11 O3 C12 31.0(6) . . ?
O6 O3 C12 132.2(6) 1_455 . ?
C10 O3 Cu2 69.0(6) . . ?
O2 O3 Cu2 40.6(2) . . ?
C11 O3 Cu2 102.0(5) . . ?
O6 O3 Cu2 86.0(3) 1_455 . ?
C12 O3 Cu2 132.0(5) . . ?
C10 O3 O5 123.8(7) . 2_665 ?
O2 O3 O5 95.6(3) . 2_665 ?
C11 O3 O5 156.3(5) . 2_665 ?
O6 O3 O5 41.4(2) 1_455 2_665 ?
C12 O3 O5 172.7(5) . 2_665 ?
Cu2 O3 O5 54.95(17) . 2_665 ?
N2 C3 C2 110.0(9) . . ?
N2 C3 O2 64.4(6) . . ?
C2 C3 O2 168.3(8) . . ?
N6 C9 C8 110.0(9) . . ?
N6 C9 O6 66.6(5) . . ?
C8 C9 O6 176.5(7) . . ?
N5 C7 C8 109.4(9) . . ?
N5 C7 O4 67.7(5) . . ?
C8 C7 O4 176.8(7) . . ?
N5 C7 O6 94.4(6) . 2_765 ?
C8 C7 O6 101.3(7) . 2_765 ?
O4 C7 O6 80.4(3) . 2_765 ?
C6 C5 C4 106.5(9) . . ?
N3 C4 C5 108.3(9) . . ?
N3 C4 O2 67.1(6) . . ?
C5 C4 O2 172.3(7) . . ?
O3 C10 O2 124.8(10) . . ?
O3 C10 C11 120.8(11) . . ?
O2 C10 C11 114.3(10) . . ?
N1 C1 C2 110.8(11) . . ?
N1 C1 O6 64.0(6) . . ?
C2 C1 O6 159.8(9) . . ?
C15 C14 C13 116.9(9) . . ?
C15 C14 O4 88.3(8) . . ?
C13 C14 O4 28.7(4) . . ?
C15 C14 O5 144.3(8) . . ?
C13 C14 O5 27.4(5) . . ?
O4 C14 O5 56.1(3) . . ?
C1 C2 C3 104.4(9) . . ?
C14 C15 O4 59.3(6) . . ?
C12 C11 C10 116.2(14) . . ?
C12 C11 O2 144.0(13) . . ?
C10 C11 O2 29.6(6) . . ?
C12 C11 O3 91.5(11) . . ?
C10 C11 O3 26.0(5) . . ?
O2 C11 O3 55.6(4) . . ?
C11 C12 O3 57.5(9) . . ?

loop_
_geom_bond_atom_site_label_1
_geom_bond_atom_site_label_2
_geom_bond_distance
_geom_bond_site_symmetry_2
_geom_bond_publ_flag
Cu3 N4 1.919(8) . ?
Cu3 N5 1.926(8) . ?
Cu3 O4 1.963(6) . ?
Cu3 O1 1.976(6) . ?
Cu3 O5 2.824(7) . ?
Cu3 O2 3.617(8) 2_675 ?
Cu3 O5 3.676(7) 2_665 ?
Cu2 N3 1.941(8) . ?
Cu2 O2 1.949(7) . ?
Cu2 N2 1.952(8) . ?
Cu2 O1 2.021(6) . ?
Cu2 O3 2.990(9) . ?
Cu2 O5 3.463(7) 2_665 ?
Cu1 N1 1.927(8) . ?
Cu1 N6 1.936(7) . ?
Cu1 O6 1.969(7) . ?
Cu1 O1 1.985(6) . ?
O1 N1 2.707(10) . ?
O1 N2 2.730(10) . ?
O1 N5 2.760(9) . ?
O1 N4 2.764(10) . ?
O1 O5 2.768(9) 2_665 ?
O1 N3 2.775(9) . ?
O1 N6 2.796(10) . ?
O1 O4 3.895(9) . ?
O1 O6 3.946(10) . ?
O1 O2 3.970(9) . ?
O1 O5 4.007(9) . ?
O1 O6 4.439(10) 1_455 ?
N5 N6 1.354(10) . ?
N5 C7 1.356(12) . ?
N5 O4 2.816(10) . ?
O4 C13 1.249(11) . ?
O4 O5 2.212(9) . ?
O4 C14 2.334(11) . ?
O4 C15 2.714(16) . ?
O4 N4 2.824(10) . ?
O4 C7 3.035(12) . ?
O4 C6 3.074(12) . ?
O4 O2 3.580(9) 2_675 ?
O4 O6 4.043(11) 2_765 ?
N1 C1 1.331(13) . ?
N1 N2 1.365(11) . ?
N1 O6 2.742(11) . ?
N4 C6 1.329(12) . ?
N4 N3 1.374(11) . ?
N6 C9 1.325(12) . ?
N6 O6 2.800(11) . ?
O2 C10 1.269(13) . ?
O2 O3 2.199(11) . ?
O2 C11 2.341(16) . ?
O2 N2 2.803(11) . ?
O2 N3 2.809(11) . ?
O2 C4 3.044(14) . ?
O2 C3 3.108(14) . ?
O2 C6 3.222(12) 2_675 ?
O2 O4 3.580(9) 2_675 ?
O2 Cu3 3.617(8) 2_675 ?
O2 O6 4.166(11) 1_455 ?
O6 O3 2.568(11) 1_655 ?
O6 O5 2.814(11) 2_765 ?
O6 C9 3.049(13) . ?
O6 C1 3.052(15) . ?
O6 C7 3.226(13) 2_765 ?
O6 O4 4.043(11) 2_765 ?
O6 O2 4.166(11) 1_655 ?
O6 O1 4.439(10) 1_655 ?
N3 C4 1.353(12) . ?
N2 C3 1.326(12) . ?
O5 C13 1.250(12) . ?
O5 C14 2.372(13) . ?
O5 O1 2.768(9) 2_665 ?
O5 O6 2.814(11) 2_765 ?
O5 Cu2 3.463(7) 2_665 ?
O5 Cu3 3.676(7) 2_665 ?
O5 O5 3.799(14) 2_665 ?
O5 O3 4.168(11) 2_665 ?
C6 C5 1.357(15) . ?
C6 O2 3.222(12) 2_675 ?
C13 C14 1.495(13) . ?
C8 C7 1.375(15) . ?
C8 C9 1.405(14) . ?
O3 C10 1.212(12) . ?
O3 C11 2.375(16) . ?
O3 O6 2.568(11) 1_455 ?
O3 C12 2.82(2) . ?
O3 O5 4.168(11) 2_665 ?
C3 C2 1.379(16) . ?
C7 O6 3.226(13) 2_765 ?
C5 C4 1.376(15) . ?
C10 C11 1.514(16) . ?
C1 C2 1.348(17) . ?
C14 C15 1.457(18) . ?
C11 C12 1.45(2) . ?
